data_2211991
loop_
_publ_author_name
'Uchida, Akira'
'Hattori, Tetsutaro'
'Yamaura, Masanori'

_publ_section_title
(2<i>R</i>,3a<i>S</i>,8a<i>R</i>)-2-(4-Methoxyphenyl)-3,3a,8,8a-tetrahydro-2<i>H</i>-indeno[1,2-<i>d</i>]oxazole
_journal_coeditor_code AT2190
_journal_issue 2
_journal_name_full 'Acta Crystallographica Section E'
_journal_page_first o420
_journal_page_last o421
_journal_paper_doi 10.1107/S1600536806054572
_journal_volume 63
_journal_year 2007
_chemical_formula_iupac 'C17 H17 N O2'
_chemical_formula_moiety 'C17 H17 N O2'
_chemical_formula_sum 'C17 H17 N O2'
_chemical_formula_weight 267.32
_chemical_name_systematic
;
(2R,3aS,8aR)-2-(4-Methoxyphenyl)-3,3a,8,8a-tetrahydro-2H-indeno[1,2-d]oxazole
;
_space_group_IT_number 4
_symmetry_cell_setting monoclinic
_symmetry_space_group_name_Hall 'P 2yb'
_symmetry_space_group_name_H-M 'P 1 21 1'
_atom_sites_solution_hydrogens geom
_atom_sites_solution_primary direct
_atom_sites_solution_secondary difmap
_cell_angle_alpha 90.00
_cell_angle_beta 101.163(2)
_cell_angle_gamma 90.00
_cell_formula_units_Z 2
_cell_length_a 9.6402(11)
_cell_length_b 5.5377(6)
_cell_length_c 12.5743(15)
_cell_measurement_reflns_used 1272
_cell_measurement_temperature 90.0(10)
_cell_measurement_theta_max 25.4
_cell_measurement_theta_min 2.4
_cell_volume 658.57(13)
_computing_cell_refinement APEX2
_computing_data_collection 'APEX2 (Bruker Nonius, 2004)'
_computing_data_reduction 'SAINT-Plus (Bruker Nonius, 2004)'
_computing_molecular_graphics
;
PLATON (Spek, 2003) and ORTEPIII (Burnett & Johnson,
1996)
;
_computing_publication_material 'SHELXL97 and PLATON'
_computing_structure_refinement 'SHELXL97 (Sheldrick, 1997)'
_computing_structure_solution 'SHELXS97 (Sheldrick, 1997)'
_diffrn_ambient_temperature 90.0(10)
_diffrn_detector_area_resol_mean 8.366
_diffrn_measured_fraction_theta_full 0.996
_diffrn_measured_fraction_theta_max 0.996
_diffrn_measurement_device_type 'Bruker APEXII CCD area-detector'
_diffrn_measurement_method '\f and \w'
_diffrn_radiation_monochromator graphite
_diffrn_radiation_source 'fine-focus sealed tube'
_diffrn_radiation_type 'Mo K\a'
_diffrn_radiation_wavelength 0.71073
_diffrn_reflns_av_R_equivalents 0.0276
_diffrn_reflns_av_sigmaI/netI 0.0336
_diffrn_reflns_limit_h_max 9
_diffrn_reflns_limit_h_min -11
_diffrn_reflns_limit_k_max 5
_diffrn_reflns_limit_k_min -6
_diffrn_reflns_limit_l_max 15
_diffrn_reflns_limit_l_min -15
_diffrn_reflns_number 3713
_diffrn_reflns_theta_full 25.84
_diffrn_reflns_theta_max 25.84
_diffrn_reflns_theta_min 1.65
_diffrn_standards_decay_% 0
_diffrn_standards_number 0
_exptl_absorpt_coefficient_mu 0.088
_exptl_absorpt_correction_T_max 0.9947
_exptl_absorpt_correction_T_min 0.9740
_exptl_absorpt_correction_type empirical
_exptl_absorpt_process_details '(SADABS; Sheldrick, 1996)'
_exptl_crystal_colour colourless
_exptl_crystal_density_diffrn 1.348
_exptl_crystal_density_method 'not measured'
_exptl_crystal_description plate
_exptl_crystal_F_000 284
_exptl_crystal_size_max 0.30
_exptl_crystal_size_mid 0.11
_exptl_crystal_size_min 0.06
_refine_diff_density_max 0.144
_refine_diff_density_min -0.177
_refine_ls_extinction_method none
_refine_ls_goodness_of_fit_ref 1.022
_refine_ls_hydrogen_treatment mixed
_refine_ls_matrix_type full
_refine_ls_number_parameters 186
_refine_ls_number_reflns 1408
_refine_ls_number_restraints 2
_refine_ls_restrained_S_all 1.021
_refine_ls_R_factor_all 0.0399
_refine_ls_R_factor_gt 0.0324
_refine_ls_shift/su_max 0.000
_refine_ls_shift/su_mean 0.000
_refine_ls_structure_factor_coef Fsqd
_refine_ls_weighting_details 'w = 1/[\s^2^(Fo^2^)+(0.0496P)^2^] where P=(Fo^2^+2Fc^2^)/3'
_refine_ls_weighting_scheme calc
_refine_ls_wR_factor_gt 0.0739
_refine_ls_wR_factor_ref 0.0778
_reflns_number_gt 1248
_reflns_number_total 1408
_reflns_threshold_expression I>2\s(I)
_cod_data_source_file at2190.cif
_cod_data_source_block II
_cod_original_sg_symbol_H-M 'P 21'
_cod_database_code 2211991
_cod_database_fobs_code 2211991

loop_
_symmetry_equiv_pos_as_xyz
'x, y, z'
'-x, y+1/2, -z'

loop_
_atom_site_type_symbol
_atom_site_label
_atom_site_fract_x
_atom_site_fract_y
_atom_site_fract_z
_atom_site_U_iso_or_equiv
_atom_site_adp_type
_atom_site_calc_flag
_atom_site_refinement_flags
_atom_site_occupancy
O O1 0.17156(15) 0.1925(3) 0.33358(12) 0.0250(4) Uani d . 1
O O2 0.08372(16) 0.0561(3) 0.81661(12) 0.0208(4) Uani d . 1
N N1 0.40606(19) 0.1403(4) 0.42294(15) 0.0179(4) Uani d D 1
H H1N 0.421(2) 0.260(3) 0.4680(15) 0.016(6) Uiso d D 1
C C1 0.2622(2) 0.0506(5) 0.41395(17) 0.0189(5) Uani d . 1
H H1 0.2595 -0.1167 0.3882 0.023 Uiso calc R 1
C C2 0.4066(2) 0.2378(4) 0.31452(17) 0.0177(5) Uani d . 1
H H2 0.4764 0.3674 0.3172 0.021 Uiso calc R 1
C C3 0.2550(2) 0.3322(4) 0.27392(18) 0.0206(5) Uani d . 1
H H3 0.2477 0.5054 0.2878 0.025 Uiso calc R 1
C C4 0.2161(2) 0.2743(4) 0.15283(18) 0.0190(5) Uani d . 1
H H4A 0.1182 0.2233 0.1326 0.023 Uiso calc R 1
H H4B 0.2311 0.4131 0.1094 0.023 Uiso calc R 1
C C5 0.3159(2) 0.0706(4) 0.13951(17) 0.0163(5) Uani d . 1
C C6 0.4233(2) 0.0504(4) 0.23078(17) 0.0168(5) Uani d . 1
C C7 0.5274(2) -0.1241(4) 0.23493(17) 0.0180(5) Uani d . 1
H H7 0.5985 -0.1397 0.2961 0.022 Uiso calc R 1
C C8 0.5239(2) -0.2749(4) 0.14635(17) 0.0199(5) Uani d . 1
H H8 0.5937 -0.3916 0.1482 0.024 Uiso calc R 1
C C9 0.4179(2) -0.2543(4) 0.05520(18) 0.0198(5) Uani d . 1
H H9 0.4171 -0.3563 -0.0037 0.024 Uiso calc R 1
C C10 0.3120(2) -0.0799(4) 0.05161(17) 0.0188(5) Uani d . 1
H H10 0.2401 -0.0658 -0.0091 0.023 Uiso calc R 1
C C11 0.2093(2) 0.0547(4) 0.51850(17) 0.0176(5) Uani d . 1
C C12 0.1314(2) 0.2477(4) 0.54536(17) 0.0172(5) Uani d . 1
H H12 0.1089 0.3745 0.4966 0.021 Uiso calc R 1
C C13 0.0860(2) 0.2559(4) 0.64418(16) 0.0172(5) Uani d . 1
H H13 0.0336 0.3863 0.6612 0.021 Uiso calc R 1
C C14 0.1202(2) 0.0665(4) 0.71636(17) 0.0169(5) Uani d . 1
C C15 0.1958(2) -0.1306(4) 0.68990(18) 0.0192(5) Uani d . 1
H H15 0.2171 -0.2584 0.7383 0.023 Uiso calc R 1
C C16 0.2394(2) -0.1365(4) 0.59142(18) 0.0189(5) Uani d . 1
H H16 0.2893 -0.2694 0.5737 0.023 Uiso calc R 1
C C17 0.0225(3) 0.2686(5) 0.85207(19) 0.0247(6) Uani d . 1
H H17A 0.0868 0.4015 0.8534 0.037 Uiso calc R 1
H H17B 0.0040 0.2429 0.9235 0.037 Uiso calc R 1
H H17C -0.0645 0.3045 0.8031 0.037 Uiso calc R 1

loop_
_atom_site_aniso_label
_atom_site_aniso_U_11
_atom_site_aniso_U_22
_atom_site_aniso_U_33
_atom_site_aniso_U_12
_atom_site_aniso_U_13
_atom_site_aniso_U_23
O1 0.0177(8) 0.0400(11) 0.0174(8) 0.0021(8) 0.0038(7) 0.0018(8)
O2 0.0223(8) 0.0224(8) 0.0183(8) 0.0043(8) 0.0055(6) 0.0035(7)
N1 0.0158(10) 0.0188(10) 0.0187(10) -0.0029(8) 0.0028(8) -0.0043(9)
C1 0.0153(11) 0.0207(12) 0.0204(11) -0.0024(11) 0.0024(9) -0.0061(11)
C2 0.0169(11) 0.0160(11) 0.0195(11) 0.0004(10) 0.0017(9) 0.0016(10)
C3 0.0225(12) 0.0172(11) 0.0220(12) 0.0005(10) 0.0036(10) -0.0039(10)
C4 0.0188(12) 0.0168(13) 0.0207(11) 0.0004(9) 0.0021(9) 0.0031(10)
C5 0.0139(10) 0.0179(11) 0.0182(11) -0.0011(10) 0.0054(8) 0.0050(10)
C6 0.0172(11) 0.0163(11) 0.0179(11) -0.0035(10) 0.0059(9) 0.0026(10)
C7 0.0159(11) 0.0216(13) 0.0163(11) -0.0008(10) 0.0023(9) 0.0035(10)
C8 0.0195(11) 0.0190(12) 0.0231(12) 0.0032(10) 0.0087(10) 0.0042(11)
C9 0.0229(12) 0.0201(12) 0.0178(11) -0.0004(10) 0.0077(9) 0.0011(11)
C10 0.0173(11) 0.0233(13) 0.0160(11) 0.0007(10) 0.0038(9) 0.0027(10)
C11 0.0138(10) 0.0200(12) 0.0179(11) -0.0037(11) 0.0005(9) -0.0036(11)
C12 0.0153(11) 0.0149(11) 0.0197(11) -0.0015(10) -0.0003(9) -0.0001(10)
C13 0.0132(11) 0.0181(11) 0.0193(11) 0.0012(10) 0.0010(9) -0.0018(10)
C14 0.0134(10) 0.0215(12) 0.0145(10) -0.0024(10) -0.0005(8) -0.0013(10)
C15 0.0172(11) 0.0162(12) 0.0225(12) -0.0012(10) -0.0003(9) 0.0029(10)
C16 0.0143(11) 0.0147(12) 0.0270(12) -0.0007(9) 0.0021(10) -0.0056(10)
C17 0.0259(13) 0.0295(15) 0.0205(12) 0.0025(11) 0.0088(10) -0.0016(11)

loop_
_atom_type_symbol
_atom_type_description
_atom_type_scat_dispersion_real
_atom_type_scat_dispersion_imag
_atom_type_scat_source
C C 0.0033 0.0016
; International Tables for Crystallography (1992).
Vol. C, Tables 4.2.6.8 and 6.1.1.4
;
H H 0.0000 0.0000
; International Tables for Crystallography (1992).
Vol. C, Tables 4.2.6.8 and 6.1.1.4
;
N N 0.0061 0.0033
; International Tables for Crystallography (1992).
Vol. C, Tables 4.2.6.8 and 6.1.1.4
;
O O 0.0106 0.0060
; International Tables for Crystallography (1992).
Vol. C, Tables 4.2.6.8 and 6.1.1.4
;

loop_
_geom_angle_atom_site_label_1
_geom_angle_atom_site_label_2
_geom_angle_atom_site_label_3
_geom_angle
_geom_angle_publ_flag
C3 O1 C1 109.76(15) y
C14 O2 C17 116.56(18) ?
C1 N1 C2 103.18(17) y
C1 N1 H1N 110.5(15) ?
C2 N1 H1N 107.2(15) ?
O1 C1 N1 107.97(18) y
O1 C1 C11 110.16(17) ?
N1 C1 C11 114.03(17) ?
O1 C1 H1 108.2 ?
N1 C1 H1 108.2 ?
C11 C1 H1 108.2 ?
N1 C2 C6 114.55(19) ?
N1 C2 C3 104.97(16) ?
C6 C2 C3 102.96(17) ?
N1 C2 H2 111.3 ?
C6 C2 H2 111.3 ?
C3 C2 H2 111.3 ?
O1 C3 C4 110.78(18) ?
O1 C3 C2 103.68(18) ?
C4 C3 C2 107.01(17) ?
O1 C3 H3 111.7 ?
C4 C3 H3 111.7 ?
C2 C3 H3 111.7 ?
C5 C4 C3 103.15(18) ?
C5 C4 H4A 111.1 ?
C3 C4 H4A 111.1 ?
C5 C4 H4B 111.1 ?
C3 C4 H4B 111.1 ?
H4A C4 H4B 109.1 ?
C10 C5 C6 120.8(2) ?
C10 C5 C4 128.3(2) ?
C6 C5 C4 110.9(2) ?
C7 C6 C5 120.3(2) ?
C7 C6 C2 128.8(2) ?
C5 C6 C2 110.88(19) ?
C6 C7 C8 118.9(2) ?
C6 C7 H7 120.5 ?
C8 C7 H7 120.5 ?
C9 C8 C7 121.0(2) ?
C9 C8 H8 119.5 ?
C7 C8 H8 119.5 ?
C8 C9 C10 120.0(2) ?
C8 C9 H9 120.0 ?
C10 C9 H9 120.0 ?
C5 C10 C9 119.0(2) ?
C5 C10 H10 120.5 ?
C9 C10 H10 120.5 ?
C12 C11 C16 118.65(19) ?
C12 C11 C1 121.2(2) ?
C16 C11 C1 120.2(2) ?
C11 C12 C13 121.3(2) ?
C11 C12 H12 119.3 ?
C13 C12 H12 119.3 ?
C14 C13 C12 118.9(2) ?
C14 C13 H13 120.5 ?
C12 C13 H13 120.5 ?
O2 C14 C13 124.2(2) ?
O2 C14 C15 115.2(2) ?
C13 C14 C15 120.5(2) ?
C16 C15 C14 119.8(2) ?
C16 C15 H15 120.1 ?
C14 C15 H15 120.1 ?
C15 C16 C11 120.7(2) ?
C15 C16 H16 119.6 ?
C11 C16 H16 119.6 ?
O2 C17 H17A 109.5 ?
O2 C17 H17B 109.5 ?
H17A C17 H17B 109.5 ?
O2 C17 H17C 109.5 ?
H17A C17 H17C 109.5 ?
H17B C17 H17C 109.5 ?

loop_
_geom_bond_atom_site_label_1
_geom_bond_atom_site_label_2
_geom_bond_distance
_geom_bond_publ_flag
O1 C3 1.429(3) y
O1 C1 1.436(3) y
O2 C14 1.374(2) ?
O2 C17 1.426(3) ?
N1 C1 1.457(3) y
N1 C2 1.467(3) y
N1 H1N 0.866(10) ?
C1 C11 1.500(3) ?
C1 H1 0.9800 ?
C2 C6 1.509(3) ?
C2 C3 1.543(3) ?
C2 H2 0.9800 ?
C3 C4 1.530(3) ?
C3 H3 0.9800 ?
C4 C5 1.513(3) ?
C4 H4A 0.9700 ?
C4 H4B 0.9700 ?
C5 C10 1.379(3) ?
C5 C6 1.394(3) ?
C6 C7 1.387(3) ?
C7 C8 1.387(3) ?
C7 H7 0.9300 ?
C8 C9 1.385(3) ?
C8 H8 0.9300 ?
C9 C10 1.399(3) ?
C9 H9 0.9300 ?
C10 H10 0.9300 ?
C11 C12 1.385(3) ?
C11 C16 1.394(3) ?
C12 C13 1.396(3) ?
C12 H12 0.9300 ?
C13 C14 1.384(3) ?
C13 H13 0.9300 ?
C14 C15 1.389(3) ?
C15 C16 1.383(3) ?
C15 H15 0.9300 ?
C16 H16 0.9300 ?
C17 H17A 0.9600 ?
C17 H17B 0.9600 ?
C17 H17C 0.9600 ?

loop_
_geom_torsion_atom_site_label_1
_geom_torsion_atom_site_label_2
_geom_torsion_atom_site_label_3
_geom_torsion_atom_site_label_4
_geom_torsion
_geom_torsion_publ_flag
C3 O1 C1 N1 13.0(2) ?
C3 O1 C1 C11 138.08(19) ?
C2 N1 C1 O1 -28.4(2) ?
C2 N1 C1 C11 -151.19(19) ?
C1 N1 C2 C6 -79.9(2) ?
C1 N1 C2 C3 32.3(2) ?
C1 O1 C3 C4 121.88(19) ?
C1 O1 C3 C2 7.4(2) ?
N1 C2 C3 O1 -24.9(2) ?
C6 C2 C3 O1 95.34(19) ?
N1 C2 C3 C4 -142.00(18) ?
C6 C2 C3 C4 -21.8(2) ?
O1 C3 C4 C5 -90.5(2) ?
C2 C3 C4 C5 21.8(2) ?
C3 C4 C5 C10 167.8(2) ?
C3 C4 C5 C6 -13.8(2) ?
C10 C5 C6 C7 -0.7(3) ?
C4 C5 C6 C7 -179.32(18) ?
C10 C5 C6 C2 178.64(19) ?
C4 C5 C6 C2 0.0(2) ?
N1 C2 C6 C7 -53.8(3) ?
C3 C2 C6 C7 -167.1(2) ?
N1 C2 C6 C5 126.9(2) ?
C3 C2 C6 C5 13.6(2) ?
C5 C6 C7 C8 1.0(3) ?
C2 C6 C7 C8 -178.3(2) ?
C6 C7 C8 C9 -0.5(3) ?
C7 C8 C9 C10 -0.2(3) ?
C6 C5 C10 C9 0.0(3) ?
C4 C5 C10 C9 178.3(2) ?
C8 C9 C10 C5 0.5(3) ?
O1 C1 C11 C12 -27.2(3) y
N1 C1 C11 C12 94.4(2) ?
O1 C1 C11 C16 153.55(19) ?
N1 C1 C11 C16 -84.9(3) y
C16 C11 C12 C13 1.4(3) ?
C1 C11 C12 C13 -177.8(2) ?
C11 C12 C13 C14 0.1(3) ?
C17 O2 C14 C13 -8.1(3) ?
C17 O2 C14 C15 172.07(19) ?
C12 C13 C14 O2 178.80(19) ?
C12 C13 C14 C15 -1.4(3) ?
O2 C14 C15 C16 -179.10(19) ?
C13 C14 C15 C16 1.1(3) ?
C14 C15 C16 C11 0.5(3) ?
C12 C11 C16 C15 -1.8(3) ?
C1 C11 C16 C15 177.5(2) ?

loop_
_cod_related_entry_id
_cod_related_entry_database
_cod_related_entry_code
1 ChemSpider 21178027
